data_7212743
loop_
_publ_author_name
'Sun, Di'
'Xu, Qin-Juan'
'Ma, Chun-Yin'
'Zhang, Na'
'Huang, Rong-Bin'
'Zheng, Lan-Sun'

_publ_section_title
;
 Self-assembly, thermal stability and photoluminescence of two
 mixed-ligand silver(i) networks via 2D \\rightarrow 2D and 2D
 \\rightarrow 3D parallel interpenetration of (4,4) nets
;
_journal_issue 12
_journal_name_full CrystEngComm
_journal_page_first 4161
_journal_paper_doi 10.1039/c0ce00017e
_journal_volume 12
_journal_year 2010
_chemical_formula_moiety 'C20 H22 Ag2 N6 O4, 2(H2 O)'
_chemical_formula_sum 'C20 H26 Ag2 N6 O6'
_chemical_formula_weight 662.21
_chemical_name_systematic
;
?
;
_space_group_IT_number 14
_symmetry_cell_setting monoclinic
_symmetry_space_group_name_Hall '-P 2yn'
_symmetry_space_group_name_H-M 'P 1 21/n 1'
_atom_sites_solution_hydrogens geom
_atom_sites_solution_primary direct
_atom_sites_solution_secondary difmap
_audit_creation_method SHELXL-97
_cell_angle_alpha 90.00
_cell_angle_beta 108.18(3)
_cell_angle_gamma 90.00
_cell_formula_units_Z 4
_cell_length_a 11.699(2)
_cell_length_b 11.427(2)
_cell_length_c 18.680(4)
_cell_measurement_reflns_used 9146
_cell_measurement_temperature 298(2)
_cell_measurement_theta_max 54.89
_cell_measurement_theta_min 6.06
_cell_volume 2372.6(9)
_computing_cell_refinement RAPID-AUTO
_computing_data_collection 'RAPID-AUTO (Rigaku Corporation, 1998)'
_computing_data_reduction 'CrystalStructure (Rigaku/MSC and Rigaku Corporation, 2002)'
_computing_molecular_graphics 'SHELXL-97 (Sheldrick, 1997)'
_computing_publication_material 'SHELXL-97 (Sheldrick, 1997)'
_computing_structure_refinement 'SHELXL-97 (Sheldrick, 1997)'
_computing_structure_solution 'SHELXS-97 (Sheldrick, 1997)'
_diffrn_ambient_temperature 298(2)
_diffrn_measured_fraction_theta_full 0.990
_diffrn_measured_fraction_theta_max 0.990
_diffrn_measurement_device_type 'Rigaku RAXIS-RAPID'
_diffrn_measurement_method '\w scan'
_diffrn_radiation_monochromator graphite
_diffrn_radiation_source 'fine-focus sealed tube'
_diffrn_radiation_type MoK\a
_diffrn_radiation_wavelength 0.71073
_diffrn_reflns_av_R_equivalents 0.0489
_diffrn_reflns_av_sigmaI/netI 0.0548
_diffrn_reflns_limit_h_max 14
_diffrn_reflns_limit_h_min -14
_diffrn_reflns_limit_k_max 14
_diffrn_reflns_limit_k_min -10
_diffrn_reflns_limit_l_max 23
_diffrn_reflns_limit_l_min -21
_diffrn_reflns_number 13894
_diffrn_reflns_theta_full 26.00
_diffrn_reflns_theta_max 26.00
_diffrn_reflns_theta_min 3.03
_exptl_absorpt_coefficient_mu 1.699
_exptl_absorpt_correction_T_max 0.8485
_exptl_absorpt_correction_T_min 0.7275
_exptl_absorpt_correction_type multi-scan
_exptl_absorpt_process_details 'ABSCOR (Higashi, 1995)'
_exptl_crystal_colour colourless
_exptl_crystal_density_diffrn 1.854
_exptl_crystal_density_method 'not measured'
_exptl_crystal_description block
_exptl_crystal_F_000 1320
_exptl_crystal_size_max 0.20
_exptl_crystal_size_mid 0.20
_exptl_crystal_size_min 0.10
_refine_diff_density_max 0.559
_refine_diff_density_min -0.633
_refine_diff_density_rms 0.095
_refine_ls_extinction_method none
_refine_ls_goodness_of_fit_ref 0.999
_refine_ls_hydrogen_treatment constr
_refine_ls_matrix_type full
_refine_ls_number_parameters 312
_refine_ls_number_reflns 4610
_refine_ls_number_restraints 0
_refine_ls_restrained_S_all 0.999
_refine_ls_R_factor_all 0.0555
_refine_ls_R_factor_gt 0.0353
_refine_ls_shift/su_max 0.001
_refine_ls_shift/su_mean 0.000
_refine_ls_structure_factor_coef Fsqd
_refine_ls_weighting_details 'calc w=1/[\s^2^(Fo^2^)+(0.0381P)^2^+0.0699P] where P=(Fo^2^+2Fc^2^)/3'
_refine_ls_weighting_scheme calc
_refine_ls_wR_factor_gt 0.0778
_refine_ls_wR_factor_ref 0.0858
_reflns_number_gt 3403
_reflns_number_total 4610
_reflns_threshold_expression >2sigma(I)
_cod_data_source_file c0ce00017e.txt
_cod_data_source_block p2
_cod_original_cell_volume 2372.7(8)
_cod_original_sg_symbol_H-M P2(1)/n
_cod_database_code 7212743

loop_
_symmetry_equiv_pos_as_xyz
'x, y, z'
'-x+1/2, y+1/2, -z+1/2'
'-x, -y, -z'
'x-1/2, -y-1/2, z-1/2'

loop_
_atom_site_label
_atom_site_type_symbol
_atom_site_fract_x
_atom_site_fract_y
_atom_site_fract_z
_atom_site_U_iso_or_equiv
_atom_site_adp_type
_atom_site_occupancy
_atom_site_symmetry_multiplicity
_atom_site_calc_flag
_atom_site_refinement_flags
Ag1 Ag 0.23521(2) 0.22753(3) 0.488162(18) 0.03816(11) Uani 1 1 d .
Ag2 Ag 0.73159(3) 0.45595(3) 0.497784(17) 0.03735(11) Uani 1 1 d .
C1 C -0.0268(3) 0.2920(4) 0.4870(2) 0.0274(9) Uani 1 1 d .
C2 C -0.2048(3) 0.2230(4) 0.4049(2) 0.0316(10) Uani 1 1 d .
C3 C -0.1448(4) 0.1315(4) 0.3855(2) 0.0404(11) Uani 1 1 d .
H3A H -0.1864 0.0738 0.3524 0.049 Uiso 1 1 calc R
C4 C -0.0200(3) 0.1269(4) 0.4164(2) 0.0359(10) Uani 1 1 d .
C5 C 0.0533(4) 0.0309(5) 0.3960(3) 0.0553(14) Uani 1 1 d .
H5A H 0.0979 -0.0103 0.4408 0.083 Uiso 1 1 calc R
H5B H 0.1081 0.0647 0.3728 0.083 Uiso 1 1 calc R
H5C H 0.0005 -0.0225 0.3615 0.083 Uiso 1 1 calc R
C6 C -0.3380(3) 0.2407(4) 0.3686(2) 0.0415(11) Uani 1 1 d .
H6A H -0.3793 0.2233 0.4044 0.062 Uiso 1 1 calc R
H6B H -0.3664 0.1895 0.3260 0.062 Uiso 1 1 calc R
H6C H -0.3532 0.3204 0.3523 0.062 Uiso 1 1 calc R
C7 C 0.4987(3) 0.3066(4) 0.5028(2) 0.0279(9) Uani 1 1 d .
C8 C 0.4909(3) 0.1374(4) 0.5684(2) 0.0327(10) Uani 1 1 d .
C9 C 0.6128(3) 0.1469(4) 0.6048(2) 0.0372(11) Uani 1 1 d .
H9A H 0.6533 0.0896 0.6386 0.045 Uiso 1 1 calc R
C10 C 0.6734(3) 0.2425(4) 0.5902(2) 0.0317(10) Uani 1 1 d .
C11 C 0.8041(4) 0.2630(5) 0.6330(2) 0.0458(12) Uani 1 1 d .
H11A H 0.8516 0.2521 0.5998 0.069 Uiso 1 1 calc R
H11B H 0.8295 0.2086 0.6740 0.069 Uiso 1 1 calc R
H11C H 0.8144 0.3415 0.6523 0.069 Uiso 1 1 calc R
C12 C 0.4201(4) 0.0354(4) 0.5821(3) 0.0461(12) Uani 1 1 d .
H12A H 0.3732 0.0026 0.5347 0.069 Uiso 1 1 calc R
H12B H 0.3675 0.0611 0.6094 0.069 Uiso 1 1 calc R
H12C H 0.4741 -0.0229 0.6109 0.069 Uiso 1 1 calc R
C13 C 1.0084(3) 0.6489(4) 0.70642(19) 0.0277(9) Uani 1 1 d .
C14 C 1.1153(3) 0.5919(4) 0.7087(2) 0.0318(9) Uani 1 1 d .
H14A H 1.1142 0.5286 0.6773 0.038 Uiso 1 1 calc R
C15 C 1.2239(3) 0.6317(4) 0.7589(2) 0.0346(10) Uani 1 1 d .
H15A H 1.2954 0.5945 0.7605 0.041 Uiso 1 1 calc R
C16 C 1.2265(3) 0.7254(4) 0.8062(2) 0.0338(10) Uani 1 1 d .
H16A H 1.2994 0.7507 0.8393 0.041 Uiso 1 1 calc R
C17 C 1.1196(3) 0.7825(4) 0.80420(19) 0.0282(9) Uani 1 1 d .
C18 C 1.0115(3) 0.7432(4) 0.75399(19) 0.0282(9) Uani 1 1 d .
H18A H 0.9401 0.7807 0.7523 0.034 Uiso 1 1 calc R
C19 C 0.8908(3) 0.6117(4) 0.6483(2) 0.0304(9) Uani 1 1 d .
C20 C 1.1227(3) 0.8841(4) 0.8572(2) 0.0291(9) Uani 1 1 d .
N1 N 0.0397(3) 0.2081(3) 0.46600(18) 0.0298(8) Uani 1 1 d .
N2 N 0.0285(3) 0.3661(3) 0.54144(18) 0.0346(8) Uani 1 1 d .
H2A H -0.0123 0.4184 0.5560 0.042 Uiso 1 1 calc R
H2B H 0.1051 0.3619 0.5622 0.042 Uiso 1 1 calc R
N3 N -0.1480(3) 0.3026(3) 0.45622(17) 0.0303(8) Uani 1 1 d .
N4 N 0.4325(3) 0.2193(3) 0.51873(18) 0.0312(8) Uani 1 1 d .
N5 N 0.4422(3) 0.3841(3) 0.44972(18) 0.0365(9) Uani 1 1 d .
H5D H 0.3663 0.3773 0.4270 0.044 Uiso 1 1 calc R
H5E H 0.4819 0.4406 0.4383 0.044 Uiso 1 1 calc R
N6 N 0.6183(2) 0.3215(3) 0.53758(17) 0.0293(8) Uani 1 1 d .
O1 O 0.8963(2) 0.5380(3) 0.60092(15) 0.0407(8) Uani 1 1 d .
O1W O 0.6877(3) 0.5167(4) 0.7423(2) 0.0848(14) Uani 1 1 d .
H1WA H 0.7200 0.5586 0.7164 0.102 Uiso 1 1 d R
H1WB H 0.6199 0.4931 0.7137 0.102 Uiso 1 1 d R
O2 O 0.7959(2) 0.6593(3) 0.65114(17) 0.0480(9) Uani 1 1 d .
O2W O 0.8473(5) 0.3543(6) 0.8290(3) 0.156(3) Uani 1 1 d .
H2WB H 0.7993 0.4050 0.8025 0.187 Uiso 1 1 d R
H2WA H 0.8062 0.2963 0.8356 0.187 Uiso 1 1 d R
O3 O 1.2222(2) 0.9023(3) 0.90829(15) 0.0372(7) Uani 1 1 d .
O4 O 1.0306(2) 0.9422(3) 0.85094(16) 0.0507(9) Uani 1 1 d .

loop_
_atom_site_aniso_label
_atom_site_aniso_U_11
_atom_site_aniso_U_22
_atom_site_aniso_U_33
_atom_site_aniso_U_23
_atom_site_aniso_U_13
_atom_site_aniso_U_12
Ag1 0.02295(16) 0.0426(3) 0.0485(2) 0.00163(16) 0.01046(13) 0.00048(14)
Ag2 0.03096(17) 0.0373(2) 0.04074(19) 0.00701(14) 0.00677(13) -0.00287(14)
C1 0.0238(18) 0.032(3) 0.0270(18) 0.0051(17) 0.0081(15) 0.0009(17)
C2 0.0293(19) 0.036(3) 0.0302(19) -0.0015(19) 0.0102(16) -0.0080(19)
C3 0.038(2) 0.041(3) 0.042(2) -0.016(2) 0.0120(19) -0.011(2)
C4 0.035(2) 0.033(3) 0.040(2) -0.007(2) 0.0122(18) -0.0034(19)
C5 0.047(3) 0.045(4) 0.074(3) -0.020(3) 0.018(2) 0.004(2)
C6 0.029(2) 0.049(3) 0.042(2) -0.011(2) 0.0052(18) -0.009(2)
C7 0.0238(18) 0.032(3) 0.0285(19) 0.0021(18) 0.0092(16) 0.0024(17)
C8 0.034(2) 0.032(3) 0.035(2) 0.0028(19) 0.0148(17) -0.0004(19)
C9 0.034(2) 0.041(3) 0.036(2) 0.013(2) 0.0087(18) 0.011(2)
C10 0.029(2) 0.034(3) 0.032(2) 0.0066(18) 0.0108(17) 0.0033(18)
C11 0.030(2) 0.056(4) 0.045(2) 0.020(2) 0.0029(19) 0.000(2)
C12 0.044(2) 0.034(3) 0.059(3) 0.008(2) 0.014(2) -0.006(2)
C13 0.0277(19) 0.033(3) 0.0209(17) -0.0019(16) 0.0048(15) -0.0008(17)
C14 0.035(2) 0.026(3) 0.032(2) -0.0047(18) 0.0073(17) 0.0039(18)
C15 0.027(2) 0.040(3) 0.035(2) 0.000(2) 0.0061(17) 0.0076(19)
C16 0.0244(19) 0.043(3) 0.0284(19) -0.0016(19) 0.0009(16) -0.0011(18)
C17 0.0236(18) 0.038(3) 0.0210(17) -0.0020(17) 0.0036(14) 0.0007(17)
C18 0.0239(18) 0.030(3) 0.0282(19) 0.0009(18) 0.0051(15) 0.0017(17)
C19 0.030(2) 0.032(3) 0.0256(19) -0.0026(18) 0.0038(16) -0.0049(18)
C20 0.0243(19) 0.035(3) 0.0244(18) -0.0042(17) 0.0022(16) -0.0030(17)
N1 0.0237(15) 0.030(2) 0.0356(17) -0.0006(15) 0.0089(14) 0.0010(15)
N2 0.0245(16) 0.041(3) 0.0364(18) -0.0105(17) 0.0069(14) 0.0001(16)
N3 0.0243(15) 0.035(2) 0.0315(17) -0.0049(15) 0.0080(13) -0.0022(15)
N4 0.0270(16) 0.036(2) 0.0324(17) -0.0004(16) 0.0109(14) 0.0000(15)
N5 0.0244(16) 0.041(3) 0.0390(19) 0.0090(17) 0.0024(14) -0.0032(16)
N6 0.0226(15) 0.038(2) 0.0260(16) 0.0064(15) 0.0061(13) 0.0023(15)
O1 0.0355(15) 0.045(2) 0.0374(16) -0.0157(14) 0.0049(12) -0.0042(14)
O1W 0.069(2) 0.110(4) 0.057(2) 0.007(2) -0.0058(19) -0.041(3)
O2 0.0225(14) 0.060(3) 0.0535(19) -0.0200(17) 0.0005(13) 0.0033(15)
O2W 0.135(5) 0.110(6) 0.167(6) 0.045(4) -0.032(4) -0.053(4)
O3 0.0264(14) 0.042(2) 0.0374(15) -0.0149(14) 0.0013(12) -0.0004(13)
O4 0.0333(16) 0.059(3) 0.0476(18) -0.0199(17) -0.0055(13) 0.0151(16)

loop_
_atom_type_symbol
_atom_type_description
_atom_type_scat_dispersion_real
_atom_type_scat_dispersion_imag
_atom_type_scat_source
C C 0.0033 0.0016 'International Tables Vol C Tables 4.2.6.8 and 6.1.1.4'
H H 0.0000 0.0000 'International Tables Vol C Tables 4.2.6.8 and 6.1.1.4'
N N 0.0061 0.0033 'International Tables Vol C Tables 4.2.6.8 and 6.1.1.4'
O O 0.0106 0.0060 'International Tables Vol C Tables 4.2.6.8 and 6.1.1.4'
Ag Ag -0.8971 1.1015 'International Tables Vol C Tables 4.2.6.8 and 6.1.1.4'

loop_
_geom_angle_atom_site_label_1
_geom_angle_atom_site_label_2
_geom_angle_atom_site_label_3
_geom_angle
_geom_angle_site_symmetry_1
_geom_angle_site_symmetry_3
_geom_angle_publ_flag
N4 Ag1 N1 170.86(14) . . y
N6 Ag2 O3 143.33(10) . 4_575 y
N6 Ag2 O1 113.16(10) . . y
O3 Ag2 O1 98.60(11) 4_575 . y
N6 Ag2 N3 93.96(12) . 1_655 y
O3 Ag2 N3 99.80(11) 4_575 1_655 y
O1 Ag2 N3 97.50(10) . 1_655 y
N2 C1 N3 117.5(4) . . ?
N2 C1 N1 118.9(3) . . ?
N3 C1 N1 123.6(4) . . ?
N3 C2 C3 121.9(4) . . ?
N3 C2 C6 116.4(4) . . ?
C3 C2 C6 121.8(4) . . ?
C2 C3 C4 118.4(4) . . ?
C2 C3 H3A 120.8 . . ?
C4 C3 H3A 120.8 . . ?
N1 C4 C3 120.8(4) . . ?
N1 C4 C5 117.5(4) . . ?
C3 C4 C5 121.7(4) . . ?
C4 C5 H5A 109.5 . . ?
C4 C5 H5B 109.5 . . ?
H5A C5 H5B 109.5 . . ?
C4 C5 H5C 109.5 . . ?
H5A C5 H5C 109.5 . . ?
H5B C5 H5C 109.5 . . ?
C2 C6 H6A 109.5 . . ?
C2 C6 H6B 109.5 . . ?
H6A C6 H6B 109.5 . . ?
C2 C6 H6C 109.5 . . ?
H6A C6 H6C 109.5 . . ?
H6B C6 H6C 109.5 . . ?
N5 C7 N4 117.9(3) . . ?
N5 C7 N6 117.9(4) . . ?
N4 C7 N6 124.3(4) . . ?
N4 C8 C9 120.7(4) . . ?
N4 C8 C12 118.1(4) . . ?
C9 C8 C12 121.2(4) . . ?
C10 C9 C8 118.8(4) . . ?
C10 C9 H9A 120.6 . . ?
C8 C9 H9A 120.6 . . ?
N6 C10 C9 121.3(4) . . ?
N6 C10 C11 117.4(4) . . ?
C9 C10 C11 121.3(4) . . ?
C10 C11 H11A 109.5 . . ?
C10 C11 H11B 109.5 . . ?
H11A C11 H11B 109.5 . . ?
C10 C11 H11C 109.5 . . ?
H11A C11 H11C 109.5 . . ?
H11B C11 H11C 109.5 . . ?
C8 C12 H12A 109.5 . . ?
C8 C12 H12B 109.5 . . ?
H12A C12 H12B 109.5 . . ?
C8 C12 H12C 109.5 . . ?
H12A C12 H12C 109.5 . . ?
H12B C12 H12C 109.5 . . ?
C18 C13 C14 119.8(4) . . ?
C18 C13 C19 120.6(3) . . ?
C14 C13 C19 119.5(4) . . ?
C13 C14 C15 119.1(4) . . ?
C13 C14 H14A 120.5 . . ?
C15 C14 H14A 120.5 . . ?
C16 C15 C14 120.9(4) . . ?
C16 C15 H15A 119.5 . . ?
C14 C15 H15A 119.5 . . ?
C15 C16 C17 120.2(4) . . ?
C15 C16 H16A 119.9 . . ?
C17 C16 H16A 119.9 . . ?
C18 C17 C16 118.9(4) . . ?
C18 C17 C20 121.2(3) . . ?
C16 C17 C20 119.9(3) . . ?
C13 C18 C17 121.1(3) . . ?
C13 C18 H18A 119.4 . . ?
C17 C18 H18A 119.4 . . ?
O1 C19 O2 124.8(4) . . ?
O1 C19 C13 117.6(3) . . ?
O2 C19 C13 117.6(4) . . ?
O4 C20 O3 123.3(4) . . ?
O4 C20 C17 120.3(3) . . ?
O3 C20 C17 116.4(3) . . ?
C4 N1 C1 117.6(3) . . ?
C4 N1 Ag1 119.0(2) . . ?
C1 N1 Ag1 121.7(3) . . ?
C1 N2 H2A 120.0 . . ?
C1 N2 H2B 120.0 . . ?
H2A N2 H2B 120.0 . . ?
C2 N3 C1 117.5(4) . . ?
C2 N3 Ag2 119.6(2) . 1_455 ?
C1 N3 Ag2 122.8(3) . 1_455 ?
C8 N4 C7 117.6(3) . . ?
C8 N4 Ag1 118.4(2) . . ?
C7 N4 Ag1 122.5(3) . . ?
C7 N5 H5D 120.0 . . ?
C7 N5 H5E 120.0 . . ?
H5D N5 H5E 120.0 . . ?
C10 N6 C7 117.0(4) . . ?
C10 N6 Ag2 119.5(2) . . ?
C7 N6 Ag2 122.8(3) . . ?
C19 O1 Ag2 128.3(3) . . ?
H1WA O1W H1WB 108.4 . . ?
H2WB O2W H2WA 108.4 . . ?
C20 O3 Ag2 119.0(2) . 4_676 ?

loop_
_geom_bond_atom_site_label_1
_geom_bond_atom_site_label_2
_geom_bond_distance
_geom_bond_site_symmetry_2
_geom_bond_publ_flag
Ag1 N4 2.201(3) . y
Ag1 N1 2.205(3) . y
Ag2 N6 2.299(3) . y
Ag2 O3 2.306(3) 4_575 y
Ag2 O1 2.447(3) . y
Ag2 N3 2.518(3) 1_655 y
C1 N2 1.327(5) . ?
C1 N3 1.359(4) . ?
C1 N1 1.367(5) . ?
C2 N3 1.338(5) . ?
C2 C3 1.370(6) . ?
C2 C6 1.507(5) . ?
C3 C4 1.394(6) . ?
C3 H3A 0.9300 . ?
C4 N1 1.343(5) . ?
C4 C5 1.512(6) . ?
C5 H5A 0.9600 . ?
C5 H5B 0.9600 . ?
C5 H5C 0.9600 . ?
C6 H6A 0.9600 . ?
C6 H6B 0.9600 . ?
C6 H6C 0.9600 . ?
C7 N5 1.340(5) . ?
C7 N4 1.351(5) . ?
C7 N6 1.358(4) . ?
C8 N4 1.344(5) . ?
C8 C9 1.379(5) . ?
C8 C12 1.498(6) . ?
C9 C10 1.375(6) . ?
C9 H9A 0.9300 . ?
C10 N6 1.342(5) . ?
C10 C11 1.507(5) . ?
C11 H11A 0.9600 . ?
C11 H11B 0.9600 . ?
C11 H11C 0.9600 . ?
C12 H12A 0.9600 . ?
C12 H12B 0.9600 . ?
C12 H12C 0.9600 . ?
C13 C18 1.390(6) . ?
C13 C14 1.399(5) . ?
C13 C19 1.523(5) . ?
C14 C15 1.399(5) . ?
C14 H14A 0.9300 . ?
C15 C16 1.382(6) . ?
C15 H15A 0.9300 . ?
C16 C17 1.401(5) . ?
C16 H16A 0.9300 . ?
C17 C18 1.393(5) . ?
C17 C20 1.519(6) . ?
C18 H18A 0.9300 . ?
C19 O1 1.238(5) . ?
C19 O2 1.252(5) . ?
C20 O4 1.240(5) . ?
C20 O3 1.271(4) . ?
N2 H2A 0.8600 . ?
N2 H2B 0.8600 . ?
N3 Ag2 2.518(3) 1_455 ?
N5 H5D 0.8600 . ?
N5 H5E 0.8600 . ?
O1W H1WA 0.8500 . ?
O1W H1WB 0.8500 . ?
O2W H2WB 0.8500 . ?
O2W H2WA 0.8500 . ?
O3 Ag2 2.306(3) 4_676 ?

loop_
_geom_hbond_atom_site_label_D
_geom_hbond_atom_site_label_H
_geom_hbond_atom_site_label_A
_geom_hbond_distance_DH
_geom_hbond_distance_HA
_geom_hbond_distance_DA
_geom_hbond_angle_DHA
_geom_hbond_site_symmetry_A
O1W H1WA O2 0.85 2.07 2.916(5) 178.8 .
O1W H1WB O4 0.85 1.89 2.740(5) 179.1 2_646
O2W H2WB O1W 0.85 1.92 2.768(7) 178.5 .
O2W H2WA O2 0.85 2.03 2.881(6) 178.4 2_646
N2 H2A O1 0.86 2.07 2.925(4) 174.8 1_455
N2 H2B O3 0.86 1.98 2.802(4) 160.8 2_646
N5 H5D O2 0.86 2.04 2.878(4) 163.0 3_666
N5 H5E O4 0.86 2.32 3.099(4) 151.5 4_575
